data_7059778
loop_
_publ_author_name
'David, Sylvain'
'Pilet, Guillaume'
'Berginc, G\'erard'
'Andraud, Chantal'
'Maury, Olivier'

_publ_section_title
;
 Poly-halogenated aza-bodipy dyes with improved solubility as a versatile
 synthetic platform for the design of photonic materials
;
_journal_issue 30
_journal_name_full 'New Journal of Chemistry'
_journal_page_first 13125
_journal_page_last 13130
_journal_paper_doi 10.1039/D0NJ02631J
_journal_volume 44
_journal_year 2020
_chemical_formula_moiety 'C40.67 H38 Br2 N3 O6.67'
_chemical_formula_sum 'C40.67 H38 Br2 N3 O6.67'
_chemical_formula_weight 835.23
_space_group_IT_number 15
_space_group_name_Hall '-I 2ya'
_space_group_name_H-M_alt 'I 1 2/a 1'
_symmetry_cell_setting monoclinic
_symmetry_space_group_name_H-M 'I 1 2/a 1'
_atom_sites_solution_hydrogens difmap
_atom_sites_solution_primary direct
_audit_update_record
;
2020-04-29 deposited with the CCDC.	2020-07-03 downloaded from the CCDC.
;
_cell_angle_alpha 90.0
_cell_angle_beta 94.252(11)
_cell_angle_gamma 90.0
_cell_formula_units_Z 4
_cell_length_a 8.0075(11)
_cell_length_b 17.5214(17)
_cell_length_c 27.658(4)
_cell_measurement_reflns_used 4061
_cell_measurement_temperature 100
_cell_measurement_theta_max 29
_cell_measurement_theta_min 4
_cell_volume 3869.8(9)
_computing_cell_refinement
; 
 CrysAlisPro (Rigaku Oxford Diffraction, 2017) 
;
_computing_data_collection 'Gemini, (Oxford Diffraction, 2006)'
_computing_data_reduction
; 
 CrysAlisPro (Rigaku Oxford Diffraction, 2017) 
;
_computing_molecular_graphics 'CAMERON (Watkin et al., 1996)'
_computing_publication_material 'CRYSTALS (Betteridge et al., 2003)'
_computing_structure_refinement 'CRYSTALS (Betteridge et al., 2003)'
_computing_structure_solution 'SIR97 (Altomare et al., 1999)'
_diffrn_ambient_temperature 100
_diffrn_measured_fraction_theta_full 0.989
_diffrn_measured_fraction_theta_max 0.967
_diffrn_measurement_device Area
_diffrn_measurement_device_type 'Oxford Diffraction Gemini'
_diffrn_measurement_method \w/2\q
_diffrn_radiation_monochromator graphite
_diffrn_radiation_type 'Mo K\a'
_diffrn_radiation_wavelength 0.71069
_diffrn_reflns_av_R_equivalents 0.044
_diffrn_reflns_limit_h_max 10
_diffrn_reflns_limit_h_min -11
_diffrn_reflns_limit_k_max 22
_diffrn_reflns_limit_k_min -23
_diffrn_reflns_limit_l_max 31
_diffrn_reflns_limit_l_min -37
_diffrn_reflns_number 14248
_diffrn_reflns_theta_full 25.242
_diffrn_reflns_theta_max 29.697
_diffrn_reflns_theta_min 2.803
_diffrn_standards_number 0
_exptl_absorpt_coefficient_mu 2.147
_exptl_absorpt_correction_T_max 0.93
_exptl_absorpt_correction_T_min 0.35
_exptl_absorpt_correction_type analytical
_exptl_absorpt_process_details
; 
 Analytical Absorption (De Meulenaer & Tompa, 1965) 
;
_exptl_crystal_colour dark
_exptl_crystal_density_diffrn 1.434
_exptl_crystal_density_meas ?
_exptl_crystal_density_method 'not measured'
_exptl_crystal_description needle
_exptl_crystal_F_000 1705.281
_exptl_crystal_size_max 0.692
_exptl_crystal_size_mid 0.148
_exptl_crystal_size_min 0.033
_refine_diff_density_max 1.48
_refine_diff_density_min -1.03
_refine_ls_extinction_method None
_refine_ls_goodness_of_fit_ref 1.3822
_refine_ls_hydrogen_treatment mixed
_refine_ls_matrix_type full
_refine_ls_number_parameters 271
_refine_ls_number_reflns 3600
_refine_ls_number_restraints 39
_refine_ls_R_factor_all 0.0616
_refine_ls_R_factor_gt 0.0616
_refine_ls_shift/su_max 0.0005113
_refine_ls_shift/su_mean 0.0000193
_refine_ls_structure_factor_coef F
_refine_ls_weighting_details
;
 Method, part 1, Chebychev polynomial, (Watkin, 1994, Prince, 1982) 
 [weight] = 1.0/[A~0~*T~0~(x)+A~1~*T~1~(x) ... +A~n-1~]*T~n-1~(x)] 
 where A~i~ are the Chebychev coefficients listed below and x= Fcalc/Fmax 
 Method = Robust Weighting (Prince, 1982) 
 W = [weight] * [1-(deltaF/6*sigmaF)^2^]^2^ 
 A~i~ are: 
 15.3 11.8 12.5 4.58 
;
_refine_ls_weighting_scheme calc
_refine_ls_wR_factor_all 0.0917
_refine_ls_wR_factor_gt 0.0917
_refine_ls_wR_factor_ref 0.0902
_reflns_limit_h_max 10
_reflns_limit_h_min -11
_reflns_limit_k_max 23
_reflns_limit_k_min 0
_reflns_limit_l_max 37
_reflns_limit_l_min 0
_reflns_number_gt 3601
_reflns_number_total 4753
_reflns_threshold_expression I>2.0\s(I)
_oxford_diffrn_Wilson_B_factor 0.00
_oxford_diffrn_Wilson_scale 0.00
_oxford_refine_ls_r_factor_ref 0.0613
_oxford_refine_ls_scale 1.264(5)
_oxford_reflns_number_all 3601
_cod_data_source_file d0nj02631j2.cif
_cod_data_source_block I
_cod_depositor_comments
;
The following automatic conversions were performed:

data item '_exptl_crystal_density_meas' value 'not measured' was
changed to '?' -- the value is perceived as not measured.

Automatic conversion script
Id: cif_fix_values 7556 2019-12-06 15:28:31Z antanas 

 Adding full bibliography for 7059778--7059779.cif.

 Adding full bibliography for 7059778--7059779.cif.
;
_cod_original_cell_volume 3869.8(8)
_cod_original_sg_symbol_H-M 'I 1 2/a 1 '
_cod_database_code 7059778
_oxford_refine_reflns_threshold_expression_ref I>3.0\s(I)

loop_
_symmetry_equiv_pos_as_xyz
x,y,z
-x,-y,-z
x+1/2,y+1/2,z+1/2
-x+1/2,-y+1/2,-z+1/2
-x+1/2,y,-z
x+1/2,-y,z
-x+1,y+1/2,-z+1/2
x+1,-y+1/2,z+1/2

loop_
_atom_site_label
_atom_site_type_symbol
_atom_site_fract_x
_atom_site_fract_y
_atom_site_fract_z
_atom_site_U_iso_or_equiv
_atom_site_occupancy
_atom_site_adp_type
_atom_site_refinement_flags_posn
_atom_site_refinement_flags_adp
_atom_site_refinement_flags_occupancy
_atom_site_disorder_assembly
_atom_site_disorder_group
_atom_site_attached_hydrogens
Br1 Br 0.52281(6) 0.18480(2) 0.348421(17) 0.0302 1.0000 Uani . U . . . .
C2 C 0.4966(6) 0.2855(2) 0.37331(16) 0.0245 1.0000 Uani . . . . . .
C3 C 0.5782(6) 0.3446(2) 0.35267(16) 0.0251 1.0000 Uani . . . . . .
C4 C 0.5569(6) 0.4176(2) 0.36963(15) 0.0237 1.0000 Uani . . . . . .
C5 C 0.4544(5) 0.4314(2) 0.40784(15) 0.0198 1.0000 Uani . . . . . .
C6 C 0.3769(5) 0.3690(2) 0.42848(16) 0.0227 1.0000 Uani . . . . . .
C7 C 0.3959(5) 0.2959(2) 0.41112(16) 0.0242 1.0000 Uani . . . . . .
H71 H 0.3421 0.2542 0.4242 0.0291 1.0000 Uiso R . . . . .
H61 H 0.3111 0.3779 0.4554 0.0269 1.0000 Uiso R . . . . .
C8 C 0.4288(5) 0.5088(2) 0.42455(15) 0.0205 1.0000 Uani D . . . . .
N9 N 0.3389(4) 0.52495(19) 0.46232(12) 0.0191 1.0000 Uani D . . . . .
C10 C 0.3323(5) 0.6040(2) 0.46744(14) 0.0199 1.0000 Uani D . . . . .
N11 N 0.2500 0.6404(3) 0.5000 0.0182 1.0000 Uani S T . . . .
C12 C 0.4261(5) 0.6379(2) 0.43025(14) 0.0193 1.0000 Uani . . . . . .
C13 C 0.4854(5) 0.5776(2) 0.40414(15) 0.0212 1.0000 Uani . . . . . .
H131 H 0.5504 0.5809 0.3774 0.0250 1.0000 Uiso R . . . . .
C14 C 0.4503(5) 0.7189(2) 0.41969(15) 0.0203 1.0000 Uani . . . . . .
C15 C 0.4490(5) 0.7749(2) 0.45527(15) 0.0216 1.0000 Uani . . . . . .
C16 C 0.4756(5) 0.8511(2) 0.44265(16) 0.0224 1.0000 Uani . . . . . .
O17 O 0.4747(4) 0.91088(17) 0.47413(12) 0.0270 1.0000 Uani . . . . . .
C18 C 0.4757(7) 0.8934(3) 0.52438(16) 0.0309 1.0000 Uani . . . . . .
H181 H 0.4744 0.9399 0.5423 0.0459 1.0000 Uiso R . . . . .
H182 H 0.5760 0.8649 0.5338 0.0461 1.0000 Uiso R . . . . .
H183 H 0.3775 0.8638 0.5301 0.0459 1.0000 Uiso R . . . . .
C19 C 0.5026(5) 0.8712(2) 0.39538(15) 0.0212 1.0000 Uani . . . . . .
O20 O 0.5192(4) 0.94635(17) 0.38266(12) 0.0251 1.0000 Uani . . . . . .
C21 C 0.6869(6) 0.9735(3) 0.3880(2) 0.0356 1.0000 Uani . . . . . .
H211 H 0.6916 1.0257 0.3772 0.0549 1.0000 Uiso R . . . . .
H212 H 0.7287 0.9708 0.4211 0.0550 1.0000 Uiso R . . . . .
H213 H 0.7592 0.9427 0.3687 0.0547 1.0000 Uiso R . . . . .
C22 C 0.5061(5) 0.8145(2) 0.35993(16) 0.0226 1.0000 Uani . . . . . .
C23 C 0.4804(5) 0.7386(2) 0.37207(16) 0.0236 1.0000 Uani . . . . . .
H231 H 0.4816 0.7009 0.3483 0.0279 1.0000 Uiso R . . . . .
O24 O 0.5350(5) 0.83919(19) 0.31468(12) 0.0312 1.0000 Uani . . . . . .
C25 C 0.5428(9) 0.7821(3) 0.27836(19) 0.0444 1.0000 Uani . . . . . .
H251 H 0.5681 0.8053 0.2480 0.0689 1.0000 Uiso R . . . . .
H252 H 0.6298 0.7461 0.2879 0.0688 1.0000 Uiso R . . . . .
H253 H 0.4368 0.7556 0.2734 0.0688 1.0000 Uiso R . . . . .
H151 H 0.4299 0.7616 0.4881 0.0259 1.0000 Uiso R . . . . .
H91 H 0.297(11) 0.4921(12) 0.481(2) 0.021(2) 0.5000 Uiso D . . . . .
H41 H 0.6114 0.4585 0.3558 0.0271 1.0000 Uiso R . . . . .
H31 H 0.6493 0.3347 0.3278 0.0281 1.0000 Uiso R . . . . .
O1 O 0.0175(14) 0.5047(6) 0.2416(4) 0.0472 0.3333 Uani D U . . . .
C1 C -0.1056(13) 0.3969(7) 0.2744(5) 0.0307 0.3333 Uani D U . . . .
C9 C -0.1690(14) 0.5176(6) 0.2508(5) 0.0302 0.3333 Uani D U . . . .
C11 C 0.0588(14) 0.4292(6) 0.2692(5) 0.0311 0.3333 Uani D U . . . .
C17 C -0.2351(16) 0.4406(5) 0.2474(5) 0.0311 0.3333 Uani D U . . . .
H111 H 0.1092 0.4401 0.3006 0.0368 0.3100 Uiso R . . . . .
H112 H 0.1304 0.3962 0.2528 0.0368 0.3100 Uiso R . . . . .
H11 H -0.1296 0.3938 0.3075 0.0362 0.3150 Uiso R . . . . .
H12 H -0.1050 0.3470 0.2609 0.0362 0.3150 Uiso R . . . . .
H171 H -0.3371 0.4369 0.2627 0.0363 0.3150 Uiso R . . . . .
H172 H -0.2527 0.4247 0.2146 0.0363 0.3150 Uiso R . . . . .
H92 H -0.1794 0.5385 0.2823 0.0356 0.3067 Uiso R . . . . .
H93 H -0.2225 0.5514 0.2273 0.0356 0.3067 Uiso R . . . . .

loop_
_atom_site_aniso_label
_atom_site_aniso_U_11
_atom_site_aniso_U_22
_atom_site_aniso_U_33
_atom_site_aniso_U_23
_atom_site_aniso_U_13
_atom_site_aniso_U_12
Br1 0.0404(3) 0.0161(2) 0.0340(3) -0.00580(16) 0.00230(18) 0.00088(18)
C2 0.028(2) 0.0180(19) 0.026(2) -0.0030(15) -0.0054(16) 0.0055(16)
C3 0.033(2) 0.0156(19) 0.026(2) -0.0032(15) 0.0007(17) 0.0005(17)
C4 0.028(2) 0.0199(19) 0.023(2) -0.0011(15) -0.0000(16) -0.0015(16)
C5 0.0203(18) 0.0173(18) 0.0209(17) -0.0015(14) -0.0045(14) 0.0038(14)
C6 0.0230(19) 0.0179(18) 0.027(2) -0.0005(15) 0.0016(16) 0.0044(15)
C7 0.0223(19) 0.0184(19) 0.032(2) 0.0040(16) -0.0004(16) 0.0023(15)
C8 0.0198(18) 0.0169(18) 0.0240(19) 0.0004(14) -0.0026(15) 0.0013(14)
N9 0.0214(16) 0.0130(15) 0.0221(16) -0.0037(12) -0.0032(13) 0.0012(12)
C10 0.0224(18) 0.0176(18) 0.0185(18) 0.0017(14) -0.0058(15) -0.0010(15)
N11 0.019(2) 0.021(2) 0.014(2) 0.0000 -0.0033(16) 0.0000
C12 0.0210(18) 0.0177(18) 0.0186(18) -0.0010(14) -0.0020(14) -0.0008(14)
C13 0.0239(19) 0.0177(18) 0.0214(18) -0.0015(14) -0.0022(15) -0.0010(15)
C14 0.0208(18) 0.0166(18) 0.0230(19) 0.0024(14) -0.0015(15) 0.0012(14)
C15 0.0246(19) 0.0177(19) 0.0225(18) 0.0012(15) 0.0022(15) -0.0021(15)
C16 0.024(2) 0.0161(18) 0.027(2) -0.0007(15) -0.0009(16) 0.0007(15)
O17 0.0389(18) 0.0149(14) 0.0268(15) 0.0011(11) -0.0006(13) -0.0024(12)
C18 0.045(3) 0.022(2) 0.025(2) -0.0031(16) -0.0039(19) -0.0019(19)
C19 0.0214(18) 0.0146(17) 0.027(2) 0.0038(15) 0.0011(15) 0.0013(15)
O20 0.0243(15) 0.0166(14) 0.0347(16) 0.0068(12) 0.0040(12) -0.0007(12)
C21 0.022(2) 0.022(2) 0.063(3) 0.004(2) 0.005(2) -0.0001(17)
C22 0.0245(19) 0.0199(19) 0.0237(19) 0.0061(16) 0.0040(15) 0.0032(16)
C23 0.027(2) 0.0189(19) 0.025(2) 0.0005(15) 0.0029(16) 0.0002(16)
O24 0.045(2) 0.0254(16) 0.0236(16) 0.0066(12) 0.0083(14) 0.0025(14)
C25 0.075(4) 0.032(3) 0.028(2) 0.006(2) 0.015(3) 0.004(3)
O1 0.071(7) 0.031(5) 0.040(5) 0.010(4) 0.008(5) 0.008(5)
C1 0.0410(10) 0.0167(10) 0.0342(10) -0.0052(10) 0.0027(10) 0.0008(10)
C9 0.0404(3) 0.0161(3) 0.0340(3) -0.00580(19) 0.0023(2) 0.0009(2)
C11 0.0412(10) 0.0173(10) 0.0347(10) -0.0049(10) 0.0025(10) 0.0005(10)
C17 0.0417(10) 0.0173(10) 0.0345(10) -0.0059(10) 0.0030(10) -0.0001(10)

loop_
_atom_type_symbol
_atom_type_scat_dispersion_real
_atom_type_scat_dispersion_imag
_atom_type_scat_Cromer_Mann_a1
_atom_type_scat_Cromer_Mann_b1
_atom_type_scat_Cromer_Mann_a2
_atom_type_scat_Cromer_Mann_b2
_atom_type_scat_Cromer_Mann_a3
_atom_type_scat_Cromer_Mann_b3
_atom_type_scat_Cromer_Mann_a4
_atom_type_scat_Cromer_Mann_b4
_atom_type_scat_Cromer_Mann_c
_atom_type_scat_source
C 0.0033 0.0016 2.3100 20.8439 1.0200 10.2075 1.5886 0.5687 0.8650 51.6512 0.2156 'International Tables Vol C 4.2.6.8 and 6.1.1.4'
H 0.0000 0.0000 0.4930 10.5109 0.3229 26.1257 0.1402 3.1424 0.0408 57.7998 0.0030 'International Tables Vol C 4.2.6.8 and 6.1.1.4'
N 0.0061 0.0033 12.2126 0.0057 3.1322 9.8933 2.0125 28.9975 1.1663 0.5826 -11.5290 'International Tables Vol C 4.2.6.8 and 6.1.1.4'
O 0.0106 0.0060 3.0485 13.2771 2.2868 5.7011 1.5463 0.3239 0.8670 32.9089 0.2508 'International Tables Vol C 4.2.6.8 and 6.1.1.4'
Br -0.2901 2.4595 17.1789 2.1723 5.2358 16.5796 5.6377 0.2609 3.9851 41.4328 2.9557 'International Tables Vol C 4.2.6.8 and 6.1.1.4'

loop_
_geom_angle_atom_site_label_1
_geom_angle_site_symmetry_1
_geom_angle_atom_site_label_2
_geom_angle_site_symmetry_2
_geom_angle_atom_site_label_3
_geom_angle_site_symmetry_3
_geom_angle
_geom_angle_publ_flag
Br1 . C2 . C3 . 118.6(3) yes
Br1 . C2 . C7 . 118.8(3) yes
C3 . C2 . C7 . 122.6(4) yes
C2 . C3 . C4 . 119.0(4) yes
C2 . C3 . H31 . 119.9 no
C4 . C3 . H31 . 121.1 no
C3 . C4 . C5 . 120.6(4) yes
C3 . C4 . H41 . 120.0 no
C5 . C4 . H41 . 119.3 no
C4 . C5 . C6 . 118.2(4) yes
C4 . C5 . C8 . 120.3(4) yes
C6 . C5 . C8 . 121.5(4) yes
C5 . C6 . C7 . 121.3(4) yes
C5 . C6 . H61 . 118.5 no
C7 . C6 . H61 . 120.2 no
C6 . C7 . C2 . 118.2(4) yes
C6 . C7 . H71 . 121.7 no
C2 . C7 . H71 . 120.1 no
C5 . C8 . N9 . 122.8(4) yes
C5 . C8 . C13 . 127.6(4) yes
N9 . C8 . C13 . 109.6(4) yes
C8 . N9 . C10 . 108.4(3) yes
C8 . N9 . H91 . 125.8(14) no
C10 . N9 . H91 . 125.7(14) no
N9 . C10 . N11 . 125.1(4) yes
N9 . C10 . C12 . 108.1(3) yes
N11 . C10 . C12 . 126.7(4) yes
C10 . N11 . C10 5_556 122.1(5) yes
C10 . C12 . C13 . 105.9(4) yes
C10 . C12 . C14 . 128.6(4) yes
C13 . C12 . C14 . 125.4(4) yes
C8 . C13 . C12 . 108.0(4) yes
C8 . C13 . H131 . 125.3 no
C12 . C13 . H131 . 126.7 no
C12 . C14 . C15 . 122.3(4) yes
C12 . C14 . C23 . 117.5(4) yes
C15 . C14 . C23 . 120.2(4) yes
C14 . C15 . C16 . 119.1(4) yes
C14 . C15 . H151 . 120.6 no
C16 . C15 . H151 . 120.3 no
C15 . C16 . O17 . 124.4(4) yes
C15 . C16 . C19 . 121.0(4) yes
O17 . C16 . C19 . 114.6(4) yes
C16 . O17 . C18 . 117.3(3) yes
O17 . C18 . H181 . 108.9 no
O17 . C18 . H182 . 108.7 no
H181 . C18 . H182 . 110.0 no
O17 . C18 . H183 . 109.2 no
H181 . C18 . H183 . 109.5 no
H182 . C18 . H183 . 110.5 no
C16 . C19 . O20 . 120.7(4) yes
C16 . C19 . C22 . 119.6(4) yes
O20 . C19 . C22 . 119.7(4) yes
C19 . O20 . C21 . 113.8(3) yes
O20 . C21 . H211 . 110.1 no
O20 . C21 . H212 . 110.2 no
H211 . C21 . H212 . 109.0 no
O20 . C21 . H213 . 110.6 no
H211 . C21 . H213 . 108.4 no
H212 . C21 . H213 . 108.5 no
C19 . C22 . C23 . 120.0(4) yes
C19 . C22 . O24 . 115.6(4) yes
C23 . C22 . O24 . 124.4(4) yes
C14 . C23 . C22 . 120.1(4) yes
C14 . C23 . H231 . 120.0 no
C22 . C23 . H231 . 119.8 no
C22 . O24 . C25 . 116.4(4) yes
O24 . C25 . H251 . 109.8 no
O24 . C25 . H252 . 109.7 no
H251 . C25 . H252 . 108.6 no
O24 . C25 . H253 . 110.7 no
H251 . C25 . H253 . 108.5 no
H252 . C25 . H253 . 109.6 no
C9 . O1 . C11 . 102.5(9) yes
C11 . C1 . C17 . 111.3(10) yes
C11 . C1 . H11 . 111.4 no
C17 . C1 . H11 . 109.7 no
C11 . C1 . H12 . 106.9 no
C17 . C1 . H12 . 108.0 no
H11 . C1 . H12 . 109.3 no
O1 . C9 . C17 . 101.8(10) yes
O1 . C9 . H92 . 110.9 no
C17 . C9 . H92 . 111.1 no
O1 . C9 . H93 . 111.6 no
C17 . C9 . H93 . 112.8 no
H92 . C9 . H93 . 108.6 no
O1 . C11 . C1 . 102.6(9) yes
O1 . C11 . H111 . 110.0 no
C1 . C11 . H111 . 108.4 no
O1 . C11 . H112 . 113.3 no
C1 . C11 . H112 . 113.1 no
H111 . C11 . H112 . 109.2 no
C9 . C17 . C1 . 102.4(10) yes
C9 . C17 . H171 . 110.9 no
C1 . C17 . H171 . 109.9 no
C9 . C17 . H172 . 111.3 no
C1 . C17 . H172 . 112.7 no
H171 . C17 . H172 . 109.6 no

loop_
_geom_bond_atom_site_label_1
_geom_bond_site_symmetry_1
_geom_bond_atom_site_label_2
_geom_bond_site_symmetry_2
_geom_bond_distance
_geom_bond_publ_flag
Br1 . C2 . 1.911(4) yes
C2 . C3 . 1.371(7) yes
C2 . C7 . 1.379(7) yes
C3 . C4 . 1.377(6) yes
C3 . H31 . 0.941 no
C4 . C5 . 1.407(6) yes
C4 . H41 . 0.936 no
C5 . C6 . 1.399(6) yes
C5 . C8 . 1.451(5) yes
C6 . C7 . 1.381(6) yes
C6 . H61 . 0.956 no
C7 . H71 . 0.935 no
C8 . N9 . 1.342(6) yes
C8 . C13 . 1.421(6) yes
N9 . C10 . 1.393(5) yes
N9 . H91 . 0.86(2) no
C10 . N11 . 1.320(5) yes
C10 . C12 . 1.446(6) yes
C12 . C13 . 1.384(6) yes
C12 . C14 . 1.465(6) yes
C13 . H131 . 0.937 no
C14 . C15 . 1.390(6) yes
C14 . C23 . 1.400(6) yes
C15 . C16 . 1.401(6) yes
C15 . H151 . 0.961 no
C16 . O17 . 1.363(5) yes
C16 . C19 . 1.386(6) yes
O17 . C18 . 1.423(6) yes
C18 . H181 . 0.954 no
C18 . H182 . 0.965 no
C18 . H183 . 0.964 no
C19 . O20 . 1.372(5) yes
C19 . C22 . 1.398(6) yes
O20 . C21 . 1.421(6) yes
C21 . H211 . 0.963 no
C21 . H212 . 0.954 no
C21 . H213 . 0.978 no
C22 . C23 . 1.390(6) yes
C22 . O24 . 1.360(5) yes
C23 . H231 . 0.933 no
O24 . C25 . 1.423(7) yes
C25 . H251 . 0.968 no
C25 . H252 . 0.962 no
C25 . H253 . 0.968 no
O1 . C9 . 1.5500(13) yes
O1 . C11 . 1.5500(11) yes
C1 . C11 . 1.4500(13) yes
C1 . C17 . 1.4500(11) yes
C1 . H11 . 0.951 no
C1 . H12 . 0.951 no
C9 . C17 . 1.4501(11) yes
C9 . H92 . 0.954 no
C9 . H93 . 0.956 no
C11 . H111 . 0.949 no
C11 . H112 . 0.954 no
C17 . H171 . 0.949 no
C17 . H172 . 0.949 no

loop_
_geom_hbond_atom_site_label_D
_geom_hbond_site_symmetry_D
_geom_hbond_atom_site_label_H
_geom_hbond_site_symmetry_H
_geom_hbond_atom_site_label_A
_geom_hbond_site_symmetry_A
_geom_hbond_angle_DHA
_geom_hbond_distance_DH
_geom_hbond_distance_HA
_geom_hbond_distance_DA
_geom_hbond_publ_flag
N9 . H91 . N9 5_556 121.7(18) 0.860 2.053 2.610(8) yes
C1 . H12 . C25 6_465 139 0.95 2.58 3.352(8) yes
